data_4066101
loop_
_publ_author_name
'Nabavizadeh, S. Masoud'
'Haghighi, Mohsen Golbon'
'Esmaeilbeig, Ahmad R.'
'Raoof, Fatemeh'
'Mandegani, Zeinab'
'Jamali, Sirous'
'Rashidi, Mehdi'
'Puddephatt, Richard J.'

_publ_section_title
;
 Assembly of Symmetrical or Unsymmetrical Cyclometalated Organoplatinum
 Complexes through a Bridging Diphosphine Ligand&#x2020;
;
_journal_issue 21
_journal_name_full Organometallics
_journal_page_first 4893
_journal_paper_doi 10.1021/om100295q
_journal_volume 29
_journal_year 2010
_chemical_formula_moiety 'C43 H37 N O P2 Pt'
_chemical_formula_sum 'C43 H37 N O P2 Pt'
_chemical_formula_weight 840.77
_chemical_name_systematic
; 
 ? 
;
_space_group_IT_number 2
_symmetry_cell_setting triclinic
_symmetry_space_group_name_Hall '-P 1'
_symmetry_space_group_name_H-M 'P -1'
_atom_sites_solution_hydrogens geom
_atom_sites_solution_primary direct
_atom_sites_solution_secondary difmap
_audit_creation_method SHELXL-97
_cell_angle_alpha 89.980(3)
_cell_angle_beta 89.733(2)
_cell_angle_gamma 88.706(2)
_cell_formula_units_Z 2
_cell_length_a 8.9759(4)
_cell_length_b 9.9660(4)
_cell_length_c 19.4068(9)
_cell_measurement_reflns_used 9328
_cell_measurement_temperature 150(2)
_cell_measurement_theta_max 27.33
_cell_measurement_theta_min 2.30
_cell_volume 1735.55(13)
_computing_cell_refinement 'Bruker SAINT'
_computing_data_collection 'Bruker APEX2'
_computing_data_reduction 'Bruker SAINT'
_computing_molecular_graphics 'Bruker SHELXTL'
_computing_publication_material 'Bruker SHELXTL'
_computing_structure_refinement 'SHELXL-97 (Sheldrick, 2008)'
_computing_structure_solution 'SHELXS-97 (Sheldrick, 2008)'
_diffrn_ambient_temperature 150(2)
_diffrn_measured_fraction_theta_full 1.000
_diffrn_measured_fraction_theta_max 1.000
_diffrn_measurement_device_type 'Bruker APEX-II CCD'
_diffrn_measurement_method '\f and \w scans'
_diffrn_radiation_monochromator graphite
_diffrn_radiation_source 'fine-focus sealed tube'
_diffrn_radiation_type MoK\a
_diffrn_radiation_wavelength 0.71073
_diffrn_reflns_av_R_equivalents 0.0581
_diffrn_reflns_av_sigmaI/netI 0.0324
_diffrn_reflns_limit_h_max 11
_diffrn_reflns_limit_h_min -11
_diffrn_reflns_limit_k_max 12
_diffrn_reflns_limit_k_min -12
_diffrn_reflns_limit_l_max 24
_diffrn_reflns_limit_l_min -24
_diffrn_reflns_number 65476
_diffrn_reflns_theta_full 26.73
_diffrn_reflns_theta_max 26.73
_diffrn_reflns_theta_min 1.05
_exptl_absorpt_coefficient_mu 4.170
_exptl_absorpt_correction_T_max 0.8851
_exptl_absorpt_correction_T_min 0.7880
_exptl_absorpt_correction_type multi-scan
_exptl_crystal_colour yellow
_exptl_crystal_density_diffrn 1.609
_exptl_crystal_density_method 'not measured'
_exptl_crystal_description block
_exptl_crystal_F_000 836
_exptl_crystal_size_max 0.06
_exptl_crystal_size_mid 0.05
_exptl_crystal_size_min 0.03
_refine_diff_density_max 0.452
_refine_diff_density_min -0.486
_refine_diff_density_rms 0.101
_refine_ls_extinction_method none
_refine_ls_goodness_of_fit_ref 1.092
_refine_ls_hydrogen_treatment constr
_refine_ls_matrix_type full
_refine_ls_number_parameters 434
_refine_ls_number_reflns 7376
_refine_ls_number_restraints 0
_refine_ls_restrained_S_all 1.092
_refine_ls_R_factor_all 0.0265
_refine_ls_R_factor_gt 0.0209
_refine_ls_shift/su_max 0.001
_refine_ls_shift/su_mean 0.000
_refine_ls_structure_factor_coef Fsqd
_refine_ls_weighting_details 'calc w=1/[\s^2^(Fo^2^)+(0.0085P)^2^+2.5254P] where P=(Fo^2^+2Fc^2^)/3'
_refine_ls_weighting_scheme calc
_refine_ls_wR_factor_gt 0.0389
_refine_ls_wR_factor_ref 0.0472
_reflns_number_gt 6670
_reflns_number_total 7376
_reflns_threshold_expression >2sigma(I)
_cod_data_source_file om100295q_si_001.cif
_cod_data_source_block 3b
_cod_depositor_comments
;
The following automatic conversions were performed:

'_symmetry_cell_setting' value 'Triclinic' changed to 'triclinic'
according to /home/saulius/struct/CIF-dictionaries/cif_core.dic
dictionary named 'cif_core.dic' version 2.4.1 from 2010-06-29.

Automatic conversion script
Id: cif_fix_values 1715 2011-07-08 13:25:40Z adriana 
;
_cod_original_sg_symbol_H-M P-1
_cod_database_code 4066101

loop_
_symmetry_equiv_pos_as_xyz
'x, y, z'
'-x, -y, -z'

loop_
_atom_site_label
_atom_site_type_symbol
_atom_site_fract_x
_atom_site_fract_y
_atom_site_fract_z
_atom_site_U_iso_or_equiv
_atom_site_adp_type
_atom_site_occupancy
_atom_site_symmetry_multiplicity
_atom_site_calc_flag
_atom_site_refinement_flags
Pt1 Pt -0.154782(13) 0.390679(11) 0.187417(6) 0.01715(4) Uani 1 1 d .
P1 P -0.03928(9) 0.58500(7) 0.22088(4) 0.01756(16) Uani 1 1 d .
P2 P 0.12658(9) 0.49772(8) 0.35204(4) 0.02096(17) Uani 1 1 d .
O1 O 0.3320(3) -0.0156(2) 0.28730(12) 0.0358(6) Uani 1 1 d .
N1 N -0.3528(3) 0.4775(2) 0.14513(13) 0.0212(6) Uani 1 1 d .
C1 C 0.0154(3) 0.2756(3) 0.22217(15) 0.0195(6) Uani 1 1 d .
C2 C 0.1408(3) 0.2449(3) 0.18221(16) 0.0229(7) Uani 1 1 d .
H2 H 0.1531 0.2907 0.1397 0.027 Uiso 1 1 calc R
C3 C 0.2497(4) 0.1497(3) 0.20182(16) 0.0246(7) Uani 1 1 d .
H3 H 0.3335 0.1315 0.1729 0.030 Uiso 1 1 calc R
C4 C 0.2340(4) 0.0827(3) 0.26366(16) 0.0238(7) Uani 1 1 d .
C5 C 0.1121(4) 0.1126(3) 0.30620(16) 0.0239(7) Uani 1 1 d .
H5 H 0.1015 0.0678 0.3491 0.029 Uiso 1 1 calc R
C6 C 0.0067(3) 0.2076(3) 0.28573(15) 0.0223(7) Uani 1 1 d .
H6 H -0.0748 0.2278 0.3157 0.027 Uiso 1 1 calc R
C7 C 0.0072(3) 0.6880(3) 0.14578(15) 0.0187(6) Uani 1 1 d .
C8 C 0.0924(3) 0.8042(3) 0.14894(16) 0.0225(7) Uani 1 1 d .
H8 H 0.1267 0.8350 0.1923 0.027 Uiso 1 1 calc R
C9 C 0.1272(4) 0.8746(3) 0.08959(17) 0.0274(7) Uani 1 1 d .
H9 H 0.1824 0.9546 0.0927 0.033 Uiso 1 1 calc R
C10 C 0.0816(4) 0.8290(3) 0.02572(17) 0.0308(8) Uani 1 1 d .
H10 H 0.1071 0.8767 -0.0149 0.037 Uiso 1 1 calc R
C11 C -0.0008(4) 0.7138(3) 0.02133(16) 0.0283(7) Uani 1 1 d .
H11 H -0.0319 0.6825 -0.0224 0.034 Uiso 1 1 calc R
C12 C -0.0386(3) 0.6435(3) 0.08073(15) 0.0228(7) Uani 1 1 d .
H12 H -0.0958 0.5648 0.0772 0.027 Uiso 1 1 calc R
C13 C -0.1481(3) 0.6897(3) 0.28171(15) 0.0200(6) Uani 1 1 d .
C14 C -0.1266(4) 0.8254(3) 0.29393(16) 0.0255(7) Uani 1 1 d .
H14 H -0.0562 0.8730 0.2672 0.031 Uiso 1 1 calc R
C15 C -0.2080(4) 0.8911(3) 0.34518(17) 0.0326(8) Uani 1 1 d .
H15 H -0.1939 0.9840 0.3529 0.039 Uiso 1 1 calc R
C16 C -0.3092(4) 0.8233(4) 0.38516(17) 0.0332(8) Uani 1 1 d .
H16 H -0.3629 0.8689 0.4207 0.040 Uiso 1 1 calc R
C17 C -0.3318(4) 0.6890(4) 0.37317(17) 0.0334(8) Uani 1 1 d .
H17 H -0.4020 0.6421 0.4002 0.040 Uiso 1 1 calc R
C18 C -0.2521(4) 0.6222(3) 0.32164(16) 0.0273(7) Uani 1 1 d .
H18 H -0.2685 0.5297 0.3135 0.033 Uiso 1 1 calc R
C19 C 0.1419(3) 0.5687(3) 0.26343(15) 0.0218(7) Uani 1 1 d .
H19A H 0.1873 0.6581 0.2660 0.026 Uiso 1 1 calc R
H19B H 0.2086 0.5098 0.2354 0.026 Uiso 1 1 calc R
C20 C 0.3152(3) 0.4254(3) 0.36418(16) 0.0225(7) Uani 1 1 d .
C21 C 0.4086(4) 0.3791(3) 0.31172(17) 0.0277(7) Uani 1 1 d .
H21 H 0.3798 0.3934 0.2652 0.033 Uiso 1 1 calc R
C22 C 0.5425(4) 0.3126(3) 0.32524(17) 0.0294(8) Uani 1 1 d .
H22 H 0.6035 0.2818 0.2881 0.035 Uiso 1 1 calc R
C23 C 0.5871(4) 0.2913(4) 0.39121(19) 0.0415(9) Uani 1 1 d .
H23 H 0.6787 0.2454 0.4006 0.050 Uiso 1 1 calc R
C24 C 0.4970(5) 0.3374(5) 0.4445(2) 0.0679(16) Uani 1 1 d .
H24 H 0.5274 0.3236 0.4908 0.082 Uiso 1 1 calc R
C25 C 0.3638(5) 0.4031(5) 0.43120(19) 0.0556(13) Uani 1 1 d .
H25 H 0.3037 0.4339 0.4687 0.067 Uiso 1 1 calc R
C26 C 0.1373(4) 0.6503(3) 0.40522(15) 0.0230(7) Uani 1 1 d .
C27 C 0.0321(4) 0.6662(3) 0.45780(16) 0.0313(8) Uani 1 1 d .
H27 H -0.0417 0.6004 0.4643 0.038 Uiso 1 1 calc R
C28 C 0.0344(5) 0.7777(4) 0.50091(18) 0.0403(9) Uani 1 1 d .
H28 H -0.0373 0.7875 0.5368 0.048 Uiso 1 1 calc R
C29 C 0.1409(5) 0.8742(4) 0.49152(19) 0.0420(10) Uani 1 1 d .
H29 H 0.1427 0.9501 0.5210 0.050 Uiso 1 1 calc R
C30 C 0.2451(4) 0.8599(3) 0.43901(19) 0.0373(9) Uani 1 1 d .
H30 H 0.3176 0.9267 0.4323 0.045 Uiso 1 1 calc R
C31 C 0.2439(4) 0.7487(3) 0.39623(17) 0.0298(8) Uani 1 1 d .
H31 H 0.3162 0.7394 0.3605 0.036 Uiso 1 1 calc R
C32 C -0.2503(3) 0.2232(3) 0.14830(15) 0.0188(6) Uani 1 1 d .
C33 C -0.1983(4) 0.0896(3) 0.15056(15) 0.0215(7) Uani 1 1 d .
H33 H -0.1106 0.0682 0.1759 0.026 Uiso 1 1 calc R
C34 C -0.2717(4) -0.0126(3) 0.11654(16) 0.0262(7) Uani 1 1 d .
H34 H -0.2341 -0.1024 0.1193 0.031 Uiso 1 1 calc R
C35 C -0.3988(4) 0.0157(3) 0.07887(16) 0.0277(7) Uani 1 1 d .
H35 H -0.4478 -0.0538 0.0551 0.033 Uiso 1 1 calc R
C36 C -0.4544(4) 0.1468(3) 0.07613(16) 0.0263(7) Uani 1 1 d .
H36 H -0.5422 0.1670 0.0507 0.032 Uiso 1 1 calc R
C37 C -0.3812(3) 0.2494(3) 0.11088(15) 0.0198(6) Uani 1 1 d .
C38 C -0.4398(3) 0.3893(3) 0.11050(15) 0.0195(6) Uani 1 1 d .
C39 C -0.4003(4) 0.6073(3) 0.14833(17) 0.0269(7) Uani 1 1 d .
H39 H -0.3413 0.6692 0.1727 0.032 Uiso 1 1 calc R
C40 C -0.5290(4) 0.6538(3) 0.11827(17) 0.0294(8) Uani 1 1 d .
H40 H -0.5573 0.7460 0.1216 0.035 Uiso 1 1 calc R
C41 C -0.6176(4) 0.5654(3) 0.08303(17) 0.0298(8) Uani 1 1 d .
H41 H -0.7076 0.5953 0.0619 0.036 Uiso 1 1 calc R
C42 C -0.5716(4) 0.4324(3) 0.07941(16) 0.0263(7) Uani 1 1 d .
H42 H -0.6306 0.3698 0.0555 0.032 Uiso 1 1 calc R
C50 C 0.4581(4) -0.0440(4) 0.2458(2) 0.0408(9) Uani 1 1 d .
H50A H 0.5201 0.0356 0.2431 0.061 Uiso 1 1 calc R
H50B H 0.4260 -0.0686 0.1993 0.061 Uiso 1 1 calc R
H50C H 0.5160 -0.1186 0.2659 0.061 Uiso 1 1 calc R

loop_
_atom_site_aniso_label
_atom_site_aniso_U_11
_atom_site_aniso_U_22
_atom_site_aniso_U_33
_atom_site_aniso_U_23
_atom_site_aniso_U_13
_atom_site_aniso_U_12
Pt1 0.01863(6) 0.01421(6) 0.01858(6) 0.00031(4) -0.00113(4) 0.00058(4)
P1 0.0198(4) 0.0160(4) 0.0168(4) 0.0004(3) -0.0013(3) -0.0002(3)
P2 0.0225(4) 0.0217(4) 0.0187(4) 0.0025(3) -0.0009(3) 0.0008(3)
O1 0.0324(15) 0.0376(14) 0.0368(14) 0.0099(11) 0.0018(11) 0.0147(11)
N1 0.0230(15) 0.0184(13) 0.0222(14) 0.0004(11) -0.0002(11) -0.0003(11)
C1 0.0226(17) 0.0146(15) 0.0215(16) -0.0017(12) -0.0035(12) -0.0037(12)
C2 0.0248(18) 0.0238(17) 0.0202(16) 0.0024(13) 0.0000(13) -0.0027(13)
C3 0.0209(17) 0.0254(17) 0.0275(17) -0.0014(14) 0.0016(13) 0.0029(13)
C4 0.0226(18) 0.0191(16) 0.0295(18) 0.0006(13) -0.0052(13) 0.0031(13)
C5 0.0296(19) 0.0216(16) 0.0205(16) 0.0042(13) -0.0002(13) 0.0009(14)
C6 0.0227(17) 0.0223(16) 0.0217(16) 0.0014(13) 0.0012(13) 0.0014(13)
C7 0.0201(16) 0.0170(15) 0.0187(15) 0.0016(12) 0.0020(12) 0.0056(12)
C8 0.0219(17) 0.0189(16) 0.0266(17) -0.0013(13) 0.0004(13) 0.0001(12)
C9 0.0276(19) 0.0198(17) 0.0346(19) 0.0021(14) 0.0045(14) -0.0008(13)
C10 0.037(2) 0.0304(19) 0.0240(18) 0.0102(14) 0.0086(15) 0.0056(15)
C11 0.034(2) 0.0330(19) 0.0179(16) 0.0008(14) -0.0018(14) 0.0072(15)
C12 0.0233(17) 0.0214(16) 0.0237(16) -0.0004(13) -0.0014(13) 0.0024(13)
C13 0.0203(16) 0.0223(16) 0.0173(15) -0.0006(12) -0.0019(12) 0.0008(12)
C14 0.0287(19) 0.0231(17) 0.0248(17) -0.0001(13) 0.0037(14) -0.0006(13)
C15 0.038(2) 0.0263(18) 0.033(2) -0.0068(15) 0.0012(16) 0.0054(15)
C16 0.031(2) 0.042(2) 0.0253(18) -0.0086(16) 0.0046(15) 0.0079(16)
C17 0.030(2) 0.044(2) 0.0265(18) 0.0002(16) 0.0098(15) -0.0019(16)
C18 0.0285(19) 0.0272(18) 0.0263(18) -0.0004(14) 0.0004(14) -0.0030(14)
C19 0.0237(18) 0.0220(16) 0.0196(16) 0.0001(12) -0.0022(12) -0.0004(13)
C20 0.0215(17) 0.0205(16) 0.0254(17) 0.0034(13) 0.0010(13) 0.0003(12)
C21 0.0286(19) 0.0305(18) 0.0239(17) -0.0009(14) -0.0040(14) 0.0024(14)
C22 0.0258(19) 0.0332(19) 0.0291(18) -0.0024(15) 0.0032(14) 0.0041(14)
C23 0.032(2) 0.055(3) 0.037(2) 0.0103(18) 0.0000(16) 0.0169(18)
C24 0.056(3) 0.119(4) 0.026(2) 0.019(2) 0.000(2) 0.048(3)
C25 0.051(3) 0.094(4) 0.0202(19) 0.009(2) 0.0048(17) 0.036(2)
C26 0.0271(18) 0.0226(16) 0.0193(16) 0.0022(13) -0.0066(13) 0.0041(13)
C27 0.038(2) 0.0321(19) 0.0231(18) 0.0029(14) 0.0000(15) 0.0074(15)
C28 0.049(3) 0.047(2) 0.0232(19) -0.0029(17) -0.0018(16) 0.0192(19)
C29 0.060(3) 0.032(2) 0.033(2) -0.0107(16) -0.0207(19) 0.0164(19)
C30 0.045(2) 0.0275(19) 0.039(2) 0.0001(16) -0.0185(18) 0.0033(16)
C31 0.035(2) 0.0289(18) 0.0253(18) 0.0001(14) -0.0071(14) 0.0007(15)
C32 0.0199(16) 0.0197(15) 0.0168(15) 0.0012(12) 0.0044(12) -0.0008(12)
C33 0.0248(18) 0.0188(16) 0.0208(16) 0.0015(12) 0.0018(12) -0.0001(12)
C34 0.037(2) 0.0149(16) 0.0264(17) -0.0009(13) 0.0039(14) 0.0010(13)
C35 0.038(2) 0.0214(17) 0.0244(17) -0.0062(13) -0.0026(14) -0.0067(14)
C36 0.0276(19) 0.0291(18) 0.0222(17) -0.0017(14) -0.0041(13) -0.0011(14)
C37 0.0236(17) 0.0172(15) 0.0186(15) -0.0009(12) 0.0043(12) -0.0010(12)
C38 0.0208(17) 0.0213(16) 0.0164(15) -0.0007(12) 0.0041(12) -0.0014(12)
C39 0.0282(19) 0.0191(16) 0.0333(19) -0.0026(14) -0.0030(14) 0.0012(13)
C40 0.0276(19) 0.0213(17) 0.039(2) 0.0012(14) -0.0004(15) 0.0065(14)
C41 0.0200(18) 0.0346(19) 0.0344(19) 0.0019(15) -0.0022(14) 0.0079(14)
C42 0.0225(18) 0.0289(18) 0.0277(18) -0.0030(14) -0.0003(13) -0.0016(14)
C50 0.035(2) 0.039(2) 0.047(2) 0.0022(18) -0.0016(17) 0.0176(17)

loop_
_atom_type_symbol
_atom_type_description
_atom_type_scat_dispersion_real
_atom_type_scat_dispersion_imag
_atom_type_scat_source
C C 0.0033 0.0016 'International Tables Vol C Tables 4.2.6.8 and 6.1.1.4'
H H 0.0000 0.0000 'International Tables Vol C Tables 4.2.6.8 and 6.1.1.4'
N N 0.0061 0.0033 'International Tables Vol C Tables 4.2.6.8 and 6.1.1.4'
O O 0.0106 0.0060 'International Tables Vol C Tables 4.2.6.8 and 6.1.1.4'
P P 0.1023 0.0942 'International Tables Vol C Tables 4.2.6.8 and 6.1.1.4'
Pt Pt -1.7033 8.3905 'International Tables Vol C Tables 4.2.6.8 and 6.1.1.4'

loop_
_geom_angle_atom_site_label_1
_geom_angle_atom_site_label_2
_geom_angle_atom_site_label_3
_geom_angle
C1 Pt1 C32 89.33(12)
C1 Pt1 N1 169.15(10)
C32 Pt1 N1 79.87(11)
C1 Pt1 P1 91.87(8)
C32 Pt1 P1 174.42(8)
N1 Pt1 P1 98.98(7)
C19 P1 C7 101.40(14)
C19 P1 C13 102.63(14)
C7 P1 C13 108.33(13)
C19 P1 Pt1 117.96(10)
C7 P1 Pt1 110.86(10)
C13 P1 Pt1 114.46(10)
C20 P2 C26 100.60(14)
C20 P2 C19 101.26(14)
C26 P2 C19 101.41(14)
C4 O1 C50 116.6(3)
C39 N1 C38 117.7(3)
C39 N1 Pt1 127.8(2)
C38 N1 Pt1 114.51(19)
C2 C1 C6 115.6(3)
C2 C1 Pt1 122.6(2)
C6 C1 Pt1 121.4(2)
C1 C2 C3 123.0(3)
C1 C2 H2 118.5
C3 C2 H2 118.5
C4 C3 C2 119.3(3)
C4 C3 H3 120.4
C2 C3 H3 120.4
O1 C4 C3 124.3(3)
O1 C4 C5 116.0(3)
C3 C4 C5 119.7(3)
C6 C5 C4 119.8(3)
C6 C5 H5 120.1
C4 C5 H5 120.1
C5 C6 C1 122.6(3)
C5 C6 H6 118.7
C1 C6 H6 118.7
C8 C7 C12 118.1(3)
C8 C7 P1 124.1(2)
C12 C7 P1 117.7(2)
C9 C8 C7 120.8(3)
C9 C8 H8 119.6
C7 C8 H8 119.6
C8 C9 C10 120.3(3)
C8 C9 H9 119.8
C10 C9 H9 119.8
C11 C10 C9 119.8(3)
C11 C10 H10 120.1
C9 C10 H10 120.1
C10 C11 C12 120.3(3)
C10 C11 H11 119.8
C12 C11 H11 119.8
C11 C12 C7 120.6(3)
C11 C12 H12 119.7
C7 C12 H12 119.7
C14 C13 C18 118.9(3)
C14 C13 P1 125.3(2)
C18 C13 P1 115.6(2)
C15 C14 C13 119.9(3)
C15 C14 H14 120.1
C13 C14 H14 120.1
C16 C15 C14 121.0(3)
C16 C15 H15 119.5
C14 C15 H15 119.5
C17 C16 C15 119.5(3)
C17 C16 H16 120.2
C15 C16 H16 120.2
C16 C17 C18 120.2(3)
C16 C17 H17 119.9
C18 C17 H17 119.9
C17 C18 C13 120.5(3)
C17 C18 H18 119.7
C13 C18 H18 119.7
P1 C19 P2 112.34(16)
P1 C19 H19A 109.1
P2 C19 H19A 109.1
P1 C19 H19B 109.1
P2 C19 H19B 109.1
H19A C19 H19B 107.9
C21 C20 C25 116.5(3)
C21 C20 P2 125.2(2)
C25 C20 P2 118.0(3)
C22 C21 C20 121.9(3)
C22 C21 H21 119.0
C20 C21 H21 119.0
C23 C22 C21 120.4(3)
C23 C22 H22 119.8
C21 C22 H22 119.8
C22 C23 C24 118.9(3)
C22 C23 H23 120.6
C24 C23 H23 120.6
C25 C24 C23 120.8(4)
C25 C24 H24 119.6
C23 C24 H24 119.6
C24 C25 C20 121.5(4)
C24 C25 H25 119.3
C20 C25 H25 119.3
C27 C26 C31 118.8(3)
C27 C26 P2 117.0(2)
C31 C26 P2 124.1(3)
C28 C27 C26 120.5(3)
C28 C27 H27 119.8
C26 C27 H27 119.8
C29 C28 C27 120.0(4)
C29 C28 H28 120.0
C27 C28 H28 120.0
C28 C29 C30 119.9(3)
C28 C29 H29 120.1
C30 C29 H29 120.1
C29 C30 C31 120.3(4)
C29 C30 H30 119.8
C31 C30 H30 119.8
C30 C31 C26 120.5(3)
C30 C31 H31 119.8
C26 C31 H31 119.8
C33 C32 C37 116.9(3)
C33 C32 Pt1 128.8(2)
C37 C32 Pt1 114.1(2)
C34 C33 C32 121.7(3)
C34 C33 H33 119.1
C32 C33 H33 119.1
C35 C34 C33 120.4(3)
C35 C34 H34 119.8
C33 C34 H34 119.8
C34 C35 C36 119.4(3)
C34 C35 H35 120.3
C36 C35 H35 120.3
C35 C36 C37 120.2(3)
C35 C36 H36 119.9
C37 C36 H36 119.9
C36 C37 C32 121.4(3)
C36 C37 C38 121.5(3)
C32 C37 C38 117.1(3)
N1 C38 C42 120.8(3)
N1 C38 C37 114.0(3)
C42 C38 C37 125.2(3)
N1 C39 C40 123.4(3)
N1 C39 H39 118.3
C40 C39 H39 118.3
C39 C40 C41 119.4(3)
C39 C40 H40 120.3
C41 C40 H40 120.3
C42 C41 C40 118.2(3)
C42 C41 H41 120.9
C40 C41 H41 120.9
C41 C42 C38 120.6(3)
C41 C42 H42 119.7
C38 C42 H42 119.7
O1 C50 H50A 109.5
O1 C50 H50B 109.5
H50A C50 H50B 109.5
O1 C50 H50C 109.5
H50A C50 H50C 109.5
H50B C50 H50C 109.5

loop_
_geom_bond_atom_site_label_1
_geom_bond_atom_site_label_2
_geom_bond_distance
Pt1 C1 2.008(3)
Pt1 C32 2.042(3)
Pt1 N1 2.127(3)
Pt1 P1 2.3118(8)
P1 C19 1.831(3)
P1 C7 1.835(3)
P1 C13 1.839(3)
P2 C20 1.841(3)
P2 C26 1.843(3)
P2 C19 1.865(3)
O1 C4 1.381(4)
O1 C50 1.411(4)
N1 C39 1.354(4)
N1 C38 1.367(4)
C1 C2 1.393(4)
C1 C6 1.410(4)
C2 C3 1.401(4)
C2 H2 0.9500
C3 C4 1.382(4)
C3 H3 0.9500
C4 C5 1.394(4)
C5 C6 1.383(4)
C5 H5 0.9500
C6 H6 0.9500
C7 C8 1.403(4)
C7 C12 1.405(4)
C8 C9 1.386(4)
C8 H8 0.9500
C9 C10 1.387(5)
C9 H9 0.9500
C10 C11 1.383(5)
C10 H10 0.9500
C11 C12 1.393(4)
C11 H11 0.9500
C12 H12 0.9500
C13 C14 1.391(4)
C13 C18 1.395(4)
C14 C15 1.387(4)
C14 H14 0.9500
C15 C16 1.379(5)
C15 H15 0.9500
C16 C17 1.378(5)
C16 H16 0.9500
C17 C18 1.388(4)
C17 H17 0.9500
C18 H18 0.9500
C19 H19A 0.9900
C19 H19B 0.9900
C20 C21 1.388(4)
C20 C25 1.390(5)
C21 C22 1.385(5)
C21 H21 0.9500
C22 C23 1.358(5)
C22 H22 0.9500
C23 C24 1.382(5)
C23 H23 0.9500
C24 C25 1.375(5)
C24 H24 0.9500
C25 H25 0.9500
C26 C27 1.394(4)
C26 C31 1.396(5)
C27 C28 1.392(5)
C27 H27 0.9500
C28 C29 1.383(6)
C28 H28 0.9500
C29 C30 1.385(6)
C29 H29 0.9500
C30 C31 1.385(5)
C30 H30 0.9500
C31 H31 0.9500
C32 C33 1.402(4)
C32 C37 1.403(4)
C33 C34 1.394(4)
C33 H33 0.9500
C34 C35 1.382(5)
C34 H34 0.9500
C35 C36 1.389(4)
C35 H35 0.9500
C36 C37 1.402(4)
C36 H36 0.9500
C37 C38 1.479(4)
C38 C42 1.390(4)
C39 C40 1.368(4)
C39 H39 0.9500
C40 C41 1.383(5)
C40 H40 0.9500
C41 C42 1.381(4)
C41 H41 0.9500
C42 H42 0.9500
C50 H50A 0.9800
C50 H50B 0.9800
C50 H50C 0.9800

loop_
_geom_torsion_atom_site_label_1
_geom_torsion_atom_site_label_2
_geom_torsion_atom_site_label_3
_geom_torsion_atom_site_label_4
_geom_torsion
C1 Pt1 P1 C19 -1.04(14)
N1 Pt1 P1 C19 179.02(13)
C1 Pt1 P1 C7 115.18(13)
N1 Pt1 P1 C7 -64.76(12)
C1 Pt1 P1 C13 -121.93(14)
N1 Pt1 P1 C13 58.14(13)
C1 Pt1 N1 C39 171.5(5)
C32 Pt1 N1 C39 176.8(3)
P1 Pt1 N1 C39 -8.8(3)
C1 Pt1 N1 C38 -8.9(7)
C32 Pt1 N1 C38 -3.7(2)
P1 Pt1 N1 C38 170.76(19)
C32 Pt1 C1 C2 88.1(3)
N1 Pt1 C1 C2 93.3(6)
P1 Pt1 C1 C2 -86.4(2)
C32 Pt1 C1 C6 -84.0(2)
N1 Pt1 C1 C6 -78.9(7)
P1 Pt1 C1 C6 101.4(2)
C6 C1 C2 C3 2.2(4)
Pt1 C1 C2 C3 -170.4(2)
C1 C2 C3 C4 -0.3(5)
C50 O1 C4 C3 2.4(5)
C50 O1 C4 C5 -178.1(3)
C2 C3 C4 O1 178.1(3)
C2 C3 C4 C5 -1.3(5)
O1 C4 C5 C6 -178.5(3)
C3 C4 C5 C6 1.0(5)
C4 C5 C6 C1 1.0(5)
C2 C1 C6 C5 -2.5(4)
Pt1 C1 C6 C5 170.2(2)
C19 P1 C7 C8 -46.6(3)
C13 P1 C7 C8 61.0(3)
Pt1 P1 C7 C8 -172.7(2)
C19 P1 C7 C12 129.8(2)
C13 P1 C7 C12 -122.6(2)
Pt1 P1 C7 C12 3.7(3)
C12 C7 C8 C9 1.5(4)
P1 C7 C8 C9 177.9(2)
C7 C8 C9 C10 -1.8(5)
C8 C9 C10 C11 1.0(5)
C9 C10 C11 C12 0.1(5)
C10 C11 C12 C7 -0.4(5)
C8 C7 C12 C11 -0.4(4)
P1 C7 C12 C11 -177.0(2)
C19 P1 C13 C14 70.9(3)
C7 P1 C13 C14 -35.8(3)
Pt1 P1 C13 C14 -160.1(2)
C19 P1 C13 C18 -104.1(3)
C7 P1 C13 C18 149.2(2)
Pt1 P1 C13 C18 25.0(3)
C18 C13 C14 C15 0.0(5)
P1 C13 C14 C15 -174.8(3)
C13 C14 C15 C16 0.9(5)
C14 C15 C16 C17 -1.3(5)
C15 C16 C17 C18 0.7(5)
C16 C17 C18 C13 0.2(5)
C14 C13 C18 C17 -0.6(5)
P1 C13 C18 C17 174.7(3)
C7 P1 C19 P2 168.31(15)
C13 P1 C19 P2 56.35(19)
Pt1 P1 C19 P2 -70.47(17)
C20 P2 C19 P1 155.83(16)
C26 P2 C19 P1 -100.79(18)
C26 P2 C20 C21 -131.8(3)
C19 P2 C20 C21 -27.8(3)
C26 P2 C20 C25 54.7(3)
C19 P2 C20 C25 158.8(3)
C25 C20 C21 C22 0.7(5)
P2 C20 C21 C22 -172.8(3)
C20 C21 C22 C23 -0.3(5)
C21 C22 C23 C24 -0.2(6)
C22 C23 C24 C25 0.4(8)
C23 C24 C25 C20 0.0(8)
C21 C20 C25 C24 -0.5(7)
P2 C20 C25 C24 173.5(4)
C20 P2 C26 C27 -123.2(3)
C19 P2 C26 C27 132.9(3)
C20 P2 C26 C31 56.3(3)
C19 P2 C26 C31 -47.6(3)
C31 C26 C27 C28 -0.6(5)
P2 C26 C27 C28 179.0(3)
C26 C27 C28 C29 0.4(5)
C27 C28 C29 C30 0.2(5)
C28 C29 C30 C31 -0.6(5)
C29 C30 C31 C26 0.4(5)
C27 C26 C31 C30 0.2(5)
P2 C26 C31 C30 -179.3(2)
C1 Pt1 C32 C33 -0.1(3)
N1 Pt1 C32 C33 -179.1(3)
C1 Pt1 C32 C37 -175.9(2)
N1 Pt1 C32 C37 5.0(2)
C37 C32 C33 C34 0.8(4)
Pt1 C32 C33 C34 -175.0(2)
C32 C33 C34 C35 0.4(5)
C33 C34 C35 C36 -1.1(5)
C34 C35 C36 C37 0.5(5)
C35 C36 C37 C32 0.8(5)
C35 C36 C37 C38 -178.4(3)
C33 C32 C37 C36 -1.4(4)
Pt1 C32 C37 C36 175.0(2)
C33 C32 C37 C38 177.8(3)
Pt1 C32 C37 C38 -5.8(3)
C39 N1 C38 C42 0.4(4)
Pt1 N1 C38 C42 -179.2(2)
C39 N1 C38 C37 -178.7(3)
Pt1 N1 C38 C37 1.7(3)
C36 C37 C38 N1 -178.2(3)
C32 C37 C38 N1 2.7(4)
C36 C37 C38 C42 2.7(5)
C32 C37 C38 C42 -176.5(3)
C38 N1 C39 C40 -0.7(5)
Pt1 N1 C39 C40 178.9(2)
N1 C39 C40 C41 0.6(5)
C39 C40 C41 C42 -0.2(5)
C40 C41 C42 C38 0.0(5)
N1 C38 C42 C41 -0.1(5)
C37 C38 C42 C41 178.9(3)
